data_2012210
loop_
_publ_author_name
'Daniel E. Lynch'
'Helen L. Duckhouse'

_publ_section_title
;<i>trans</i>-Bis(2-amino-6-nitro-1,3-benzothiazole-<i>N</i>)dichloroplatinum(II)
 tetrakis(<i>N</i>,<i>N</i>'-dimethylformamide) solvate and
 tetrakis(2-amino-5-methyl-1,3,4-thiadiazole-<i>N</i>^4^)platinum(II)
 hexachloroplatinate(IV) bis(<i>N</i>,<i>N</i>'-dimethylformamide) solvate
;
_journal_issue 9
_journal_name_full 'Acta Crystallographica Section C'
_journal_page_first 1036
_journal_page_last 1038
_journal_paper_doi 10.1107/S0108270101009933
_journal_volume 57
_journal_year 2001
_chemical_formula_iupac '[Pt Cl2 (C7 H5 N3 O2 S)2], 4C3 H7 N O'
_chemical_formula_moiety 'C14 H10 Cl2 N6 O4 Pt S2, 4C3 H7 N O'
_chemical_formula_sum 'C26 H38 Cl2 N10 O8 Pt S2'
_chemical_formula_weight 948.77
_chemical_name_systematic
;
trans-Bis(2-amino-6-nitro-1,3-benzothiazole-N)dichloroplatinum(II)
tetrakis(N,N'-dimethylformamide) solvate
;
_space_group_IT_number 2
_symmetry_cell_setting triclinic
_symmetry_space_group_name_Hall '-P 1'
_symmetry_space_group_name_H-M 'P -1'
_audit_creation_method SHELXL97
_cell_angle_alpha 64.28(3)
_cell_angle_beta 85.77(3)
_cell_angle_gamma 78.28(3)
_cell_formula_units_Z 2
_cell_length_a 11.137(2)
_cell_length_b 12.671(3)
_cell_length_c 14.409(3)
_cell_measurement_reflns_used 29063
_cell_measurement_temperature 150(2)
_cell_measurement_theta_max 27.48
_cell_measurement_theta_min 2.91
_cell_volume 1793.5(8)
_computing_cell_refinement 'DENZO and COLLECT'
_computing_data_collection 'DENZO (Otwinowski & Minor, 1997) and COLLECT (Hooft, 1998)'
_computing_data_reduction 'DENZO and COLLECT'
_computing_molecular_graphics 'PLATON97 (Spek, 1997)'
_computing_publication_material SHELXL97
_computing_structure_refinement 'SHELXL97 (Sheldrick, 1997)'
_computing_structure_solution 'SHELXS97 (Sheldrick, 1997)'
_diffrn_ambient_temperature 150(2)
_diffrn_detector_area_resol_mean 9.091
_diffrn_measured_fraction_theta_full .992
_diffrn_measured_fraction_theta_max .992
_diffrn_measurement_device_type 'Enraf-Nonius KappaCCD area-detector'
_diffrn_measurement_method '\f and \w'
_diffrn_radiation_monochromator graphite
_diffrn_radiation_source 'Enraf-Nonius FR591 rotating anode'
_diffrn_radiation_type MoK\a
_diffrn_radiation_wavelength .71073
_diffrn_reflns_av_R_equivalents .0660
_diffrn_reflns_av_sigmaI/netI .0537
_diffrn_reflns_limit_h_max 12
_diffrn_reflns_limit_h_min -14
_diffrn_reflns_limit_k_max 16
_diffrn_reflns_limit_k_min -16
_diffrn_reflns_limit_l_max 18
_diffrn_reflns_limit_l_min -18
_diffrn_reflns_number 29010
_diffrn_reflns_theta_full 27.50
_diffrn_reflns_theta_max 27.50
_diffrn_reflns_theta_min 3.14
_diffrn_standards_decay_% 0
_exptl_absorpt_coefficient_mu 4.238
_exptl_absorpt_correction_T_max .816
_exptl_absorpt_correction_T_min .389
_exptl_absorpt_correction_type multi-scan
_exptl_absorpt_process_details '(SORTAV; Blessing, 1995)'
_exptl_crystal_colour yellow
_exptl_crystal_density_diffrn 1.757
_exptl_crystal_density_method 'not measured'
_exptl_crystal_description needle
_exptl_crystal_F_000 944
_exptl_crystal_size_max .28
_exptl_crystal_size_mid .08
_exptl_crystal_size_min .05
_refine_diff_density_max 2.45
_refine_diff_density_min -2.61
_refine_ls_extinction_method none
_refine_ls_goodness_of_fit_ref 1.044
_refine_ls_hydrogen_treatment constr
_refine_ls_matrix_type full
_refine_ls_number_parameters 451
_refine_ls_number_reflns 8177
_refine_ls_number_restraints 0
_refine_ls_restrained_S_all 1.044
_refine_ls_R_factor_all .0449
_refine_ls_R_factor_gt .0370
_refine_ls_shift/su_max <0.001
_refine_ls_shift/su_mean <0.001
_refine_ls_structure_factor_coef Fsqd
_refine_ls_weighting_details 'calc w = 1/[\s^2^(Fo^2^)+(0.0561P)^2^+0.4358P] where P = (Fo^2^+2Fc^2^)/3'
_refine_ls_weighting_scheme calc
_refine_ls_wR_factor_ref .0938
_reflns_number_gt 7229
_reflns_number_total 8177
_reflns_threshold_expression I>2\s(I)
_cod_data_source_file gg1066.cif
_cod_data_source_block I
_cod_depositor_comments
;
The following automatic conversions were performed:

'_exptl_absorpt_correction_type' value 'Multi-scan' changed to
'multi-scan' according to
/home/saulius/struct/CIF-dictionaries/cif_core.dic dictionary named
'cif_core.dic' version 2.4.1 from 2010-06-29.

Automatic conversion script
Id: cif_fix_values 1715 2011-07-08 13:25:40Z adriana 
;
_cod_original_cell_volume 1793.4(6)
_cod_database_code 2012210

loop_
_symmetry_equiv_pos_as_xyz
'x, y, z'
'-x, -y, -z'

loop_
_atom_site_label
_atom_site_fract_x
_atom_site_fract_y
_atom_site_fract_z
_atom_site_U_iso_or_equiv
_atom_site_adp_type
_atom_site_calc_flag
_atom_site_refinement_flags
_atom_site_occupancy
_atom_site_disorder_assembly
_atom_site_disorder_group
_atom_site_type_symbol
Pt1 -.160112(11) -.205099(11) -.111809(10) .02204(7) Uani d . 1 . . Pt
Cl1 -.11420(10) -.02908(9) -.23411(8) .0336(2) Uani d . 1 . . Cl
Cl2 -.20186(10) -.38565(9) .00743(8) .0297(2) Uani d . 1 . . Cl
S1A -.36404(9) -.22879(9) -.36415(8) .0270(2) Uani d . 1 . . S
C2A -.3327(4) -.1810(3) -.2736(3) .0244(8) Uani d . 1 . . C
N21A -.4126(3) -.0990(3) -.2575(3) .0329(8) Uani d . 1 . . N
H21A -.3966 -.0754 -.2114 .041 Uiso calc R 1 . . H
H22A -.4822 -.0678 -.2928 .041 Uiso calc R 1 . . H
N3A -.2238(3) -.2345(3) -.2241(3) .0225(7) Uani d . 1 . . N
C4A -.0455(4) -.3862(4) -.2236(3) .0268(8) Uani d . 1 . . C
H4A -.0023 -.3785 -.1731 .033 Uiso calc R 1 . . H
C5A .0062(3) -.4667(4) -.2627(3) .0276(8) Uani d . 1 . . C
H5A .0850 -.5149 -.2397 .035 Uiso calc R 1 . . H
C6A -.0594(4) -.4759(3) -.3367(3) .0266(8) Uani d . 1 . . C
N61A -.0071(3) -.5663(3) -.3740(3) .0311(8) Uani d . 1 . . N
O61A .1001(3) -.6158(3) -.3510(3) .0477(9) Uani d . 1 . . O
O62A -.0724(3) -.5890(3) -.4239(3) .0368(7) Uani d . 1 . . O
C7A -.1743(3) -.4078(3) -.3740(3) .0252(8) Uani d . 1 . . C
H7A -.2169 -.4161 -.4245 .032 Uiso calc R 1 . . H
C8A -.2238(3) -.3279(3) -.3343(3) .0238(8) Uani d . 1 . . C
C9A -.1604(3) -.3166(3) -.2581(3) .0224(8) Uani d . 1 . . C
S1B -.06255(9) -.08434(9) .12527(8) .0265(2) Uani d . 1 . . S
C2B -.1449(4) -.0933(3) .0310(3) .0234(8) Uani d . 1 . . C
N21B -.2500(3) -.0201(3) -.0031(3) .0292(8) Uani d . 1 . . N
H21B -.2924 -.0240 -.0503 .036 Uiso calc R 1 . . H
H22B -.2781 .0328 .0213 .036 Uiso calc R 1 . . H
N3B -.0926(3) -.1771(3) .0005(3) .0224(7) Uani d . 1 . . N
C4B .0961(4) -.3334(3) .0398(3) .0248(8) Uani d . 1 . . C
H4B .0745 -.3614 -.0070 .031 Uiso calc R 1 . . H
C5B .2039(4) -.3858(3) .0959(3) .0279(8) Uani d . 1 . . C
H5B .2576 -.4501 .0883 .035 Uiso calc R 1 . . H
C6B .2334(4) -.3436(3) .1639(3) .0272(8) Uani d . 1 . . C
N61B .3476(3) -.4010(3) .2251(3) .0339(8) Uani d . 1 . . N
O61B .4177(3) -.4785(3) .2082(3) .0445(8) Uani d . 1 . . O
O62B .3688(3) -.3687(3) .2905(3) .0415(8) Uani d . 1 . . O
C7B .1588(4) -.2506(4) .1792(3) .0282(8) Uani d . 1 . . C
H7B .1811 -.2236 .2264 .035 Uiso calc R 1 . . H
C8B .0511(4) -.1994(3) .1229(3) .0240(8) Uani d . 1 . . C
C9B .0185(4) -.2388(3) .0517(3) .0238(8) Uani d . 1 . . C
O1 .4341(3) .9599(3) .1499(3) .0436(8) Uani d . 1 . . O
C2 .5201(4) .8771(4) .1930(4) .0379(10) Uani d . 1 . . C
H2 .5537 .8727 .2536 .047 Uiso calc R 1 . . H
N3 .5688(3) .7949(3) .1625(3) .0314(8) Uani d . 1 . . N
C4 .5230(4) .7973(4) .0705(4) .0403(11) Uani d . 1 . . C
H41 .4396 .7809 .0819 .050 Uiso calc R 1 . . H
H42 .5763 .7365 .0536 .050 Uiso calc R 1 . . H
H43 .5221 .8762 .0133 .050 Uiso calc R 1 . . H
C5 .6671(4) .6983(5) .2196(4) .0488(13) Uani d . 1 . . C
H51 .6867 .7055 .2815 .061 Uiso calc R 1 . . H
H52 .7398 .7021 .1764 .061 Uiso calc R 1 . . H
H53 .6414 .6219 .2395 .061 Uiso calc R 1 . . H
O6 .6988(4) .1256(3) .1005(3) .0509(9) Uani d . 1 . . O
C7 .7374(5) .1697(4) .1494(4) .0421(11) Uani d . 1 . . C
H7 .8137 .1308 .1850 .053 Uiso calc R 1 . . H
N8 .6799(4) .2688(4) .1564(3) .0435(10) Uani d . 1 . . N
C9 .5640(6) .3344(5) .1010(5) .0605(15) Uani d . 1 . . C
H91 .5775 .4085 .0430 .076 Uiso calc R 1 . . H
H92 .5045 .3534 .1478 .076 Uiso calc R 1 . . H
H93 .5323 .2854 .0751 .076 Uiso calc R 1 . . H
C10 .7272(7) .3155(6) .2178(5) .0694(18) Uani d . 1 . . C
H101 .6680 .3178 .2711 .087 Uiso calc R 1 . . H
H102 .7407 .3964 .1738 .087 Uiso calc R 1 . . H
H103 .8050 .2643 .2505 .087 Uiso calc R 1 . . H
O11 .6319(4) 1.0135(5) .3672(4) .0849(17) Uani d . 1 . . O
C12 .7240(5) .9343(6) .3826(4) .0571(15) Uani d . 1 . . C
H12 .7186 .8719 .3643 .071 Uiso calc R 1 . . H
N13 .8284(3) .9294(4) .4221(3) .0396(9) Uani d . 1 . . N
C14 .8390(8) 1.0180(7) .4558(7) .101(3) Uani d . 1 . . C
H141 .7570 1.0615 .4605 .127 Uiso calc R 1 . . H
H142 .8874 1.0738 .4063 .127 Uiso calc R 1 . . H
H143 .8797 .9793 .5236 .127 Uiso calc R 1 . . H
C15 .9337(5) .8367(4) .4377(5) .0559(15) Uani d . 1 . . C
H151 .9129 .7772 .4184 .070 Uiso calc R 1 . . H
H152 .9591 .7984 .5105 .070 Uiso calc R 1 . . H
H153 1.0009 .8710 .3951 .070 Uiso calc R 1 . . H
O16 .4064(4) .3089(4) .5284(3) .0635(11) Uani d . 1 . . O
C17 .4907(5) .3602(5) .4881(4) .0464(12) Uani d . 1 . . C
H17 .4695 .4417 .4405 .058 Uiso calc R 1 . . H
N18 .6084(4) .3138(4) .5041(3) .0424(9) Uani d . 1 . . N
C19 .6488(8) .1959(6) .5792(6) .097(3) Uani d . 1 . . C
H191 .6394 .1940 .6481 .122 Uiso calc R 1 . . H
H192 .7353 .1690 .5683 .122 Uiso calc R 1 . . H
H193 .5996 .1431 .5734 .122 Uiso calc R 1 . . H
C20 .7005(7) .3862(8) .4600(6) .090(3) Uani d . 1 . . C
H201 .6627 .4639 .4066 .112 Uiso calc R 1 . . H
H202 .7645 .3461 .4295 .112 Uiso calc R 1 . . H
H203 .7368 .3978 .5140 .112 Uiso calc R 1 . . H

loop_
_atom_site_aniso_label
_atom_site_aniso_U_11
_atom_site_aniso_U_22
_atom_site_aniso_U_33
_atom_site_aniso_U_12
_atom_site_aniso_U_13
_atom_site_aniso_U_23
Pt1 .02358(10) .01978(10) .02515(10) -.00329(6) -.00220(6) -.01179(7)
Cl1 .0441(6) .0273(5) .0285(5) -.0152(4) -.0053(4) -.0067(4)
Cl2 .0393(5) .0218(5) .0297(5) -.0095(4) .0008(4) -.0110(4)
S1A .0241(5) .0286(5) .0304(5) .0005(4) -.0066(4) -.0159(4)
C2A .027(2) .0187(18) .025(2) -.0022(15) -.0046(16) -.0073(16)
N21A .0308(18) .0306(19) .040(2) .0046(15) -.0097(16) -.0210(17)
N3A .0189(15) .0218(16) .0286(18) -.0028(12) .0000(13) -.0130(14)
C4A .0242(19) .035(2) .028(2) -.0031(16) -.0050(16) -.0201(18)
C5A .0226(19) .031(2) .031(2) .0005(15) -.0024(16) -.0161(17)
C6A .027(2) .025(2) .031(2) -.0030(15) .0030(16) -.0164(17)
N61A .035(2) .0318(19) .0296(19) -.0030(15) .0009(15) -.0177(16)
O61A .0329(18) .059(2) .059(2) .0175(15) -.0146(15) -.0416(19)
O62A .0379(17) .0395(18) .046(2) -.0043(13) -.0037(14) -.0309(16)
C7A .0241(18) .029(2) .026(2) -.0094(15) .0031(15) -.0138(17)
C8A .0253(19) .0218(18) .023(2) -.0038(14) .0018(15) -.0090(15)
C9A .0247(19) .0218(19) .0226(19) -.0082(15) .0011(15) -.0096(15)
S1B .0295(5) .0248(5) .0297(5) -.0011(4) -.0046(4) -.0170(4)
C2B .0255(19) .0223(19) .027(2) -.0087(15) -.0020(15) -.0126(16)
N21B .0255(17) .0307(18) .037(2) .0004(14) -.0051(15) -.0217(16)
N3B .0220(16) .0207(16) .0286(18) -.0056(12) .0022(13) -.0138(14)
C4B .030(2) .0199(18) .028(2) -.0061(15) .0010(16) -.0132(16)
C5B .028(2) .0220(19) .032(2) -.0020(15) .0031(17) -.0115(17)
C6B .026(2) .0239(19) .027(2) -.0042(15) -.0032(16) -.0066(16)
N61B .0287(18) .0298(19) .036(2) -.0024(15) -.0054(15) -.0078(16)
O61B .0302(17) .0394(19) .061(2) .0072(14) -.0085(15) -.0239(17)
O62B .0378(17) .0420(18) .045(2) .0008(14) -.0143(15) -.0206(16)
C7B .031(2) .028(2) .027(2) -.0071(16) -.0019(17) -.0122(17)
C8B .0254(19) .0169(18) .027(2) -.0021(14) -.0013(15) -.0074(15)
C9B .030(2) .0210(19) .022(2) -.0064(15) .0003(16) -.0099(16)
O1 .0394(18) .0444(19) .051(2) .0122(14) -.0143(15) -.0307(17)
C2 .030(2) .045(3) .042(3) .0010(19) -.0060(19) -.024(2)
N3 .0265(17) .0310(18) .033(2) .0022(14) -.0028(14) -.0131(16)
C4 .038(2) .041(3) .046(3) .0015(19) -.007(2) -.025(2)
C5 .039(3) .052(3) .045(3) .018(2) -.011(2) -.020(2)
O6 .060(2) .050(2) .058(2) -.0044(17) .0002(18) -.040(2)
C7 .051(3) .039(3) .038(3) -.011(2) .006(2) -.017(2)
N8 .062(3) .038(2) .039(2) -.0162(19) .014(2) -.0229(18)
C9 .065(4) .054(3) .058(4) .004(3) .012(3) -.028(3)
C10 .105(5) .059(4) .068(4) -.039(4) .010(4) -.039(3)
O11 .039(2) .125(4) .052(3) -.006(3) -.013(2) -.005(3)
C12 .051(3) .075(4) .041(3) -.033(3) .000(2) -.012(3)
N13 .031(2) .045(2) .049(2) -.0032(16) -.0048(17) -.027(2)
C14 .119(6) .076(5) .135(7) .023(4) -.070(6) -.076(5)
C15 .044(3) .035(3) .068(4) -.003(2) .019(3) -.009(3)
O16 .051(2) .093(3) .072(3) -.020(2) -.004(2) -.056(3)
C17 .052(3) .040(3) .047(3) -.003(2) -.018(2) -.019(2)
N18 .045(2) .045(2) .035(2) -.0057(18) -.0083(17) -.0151(18)
C19 .104(6) .067(5) .070(5) .041(4) .012(4) -.008(4)
C20 .079(5) .141(7) .080(5) -.067(5) .012(4) -.057(5)

loop_
_atom_type_symbol
_atom_type_description
_atom_type_scat_dispersion_real
_atom_type_scat_dispersion_imag
_atom_type_scat_source
C C .0033 .0016 'International Tables Vol C Tables 4.2.6.8 and 6.1.1.4'
H H .0000 .0000 'International Tables Vol C Tables 4.2.6.8 and 6.1.1.4'
N N .0061 .0033 'International Tables Vol C Tables 4.2.6.8 and 6.1.1.4'
O O .0106 .0060 'International Tables Vol C Tables 4.2.6.8 and 6.1.1.4'
S S .1246 .1234 'International Tables Vol C Tables 4.2.6.8 and 6.1.1.4'
Cl Cl .1484 .1585 'International Tables Vol C Tables 4.2.6.8 and 6.1.1.4'
Pt Pt -1.7033 8.3905 'International Tables Vol C Tables 4.2.6.8 and 6.1.1.4'

loop_
_geom_angle_atom_site_label_1
_geom_angle_atom_site_label_2
_geom_angle_atom_site_label_3
_geom_angle
_geom_angle_publ_flag
N3A Pt1 N3B 178.80(11) yes
N3A Pt1 Cl1 89.41(10) ?
N3B Pt1 Cl1 90.51(10) ?
N3A Pt1 Cl2 89.24(10) ?
N3B Pt1 Cl2 90.80(10) ?
Cl1 Pt1 Cl2 177.75(3) yes
C2A S1A C8A 89.75(19) ?
N21A C2A N3A 124.9(4) ?
N21A C2A S1A 120.3(3) ?
N3A C2A S1A 114.8(3) ?
C2A N21A H21A 120.0 ?
C2A N21A H22A 120.0 ?
H21A N21A H22A 120.0 ?
C2A N3A C9A 111.2(3) ?
C2A N3A Pt1 125.5(3) yes
C9A N3A Pt1 123.2(3) yes
C5A C4A C9A 120.0(4) ?
C5A C4A H4A 120.0 ?
C9A C4A H4A 120.0 ?
C4A C5A C6A 118.7(4) ?
C4A C5A H5A 120.7 ?
C6A C5A H5A 120.7 ?
C7A C6A C5A 123.6(3) ?
C7A C6A N61A 117.8(3) ?
C5A C6A N61A 118.5(3) ?
O62A N61A O61A 123.9(3) ?
O62A N61A C6A 118.5(3) ?
O61A N61A C6A 117.5(3) ?
C8A C7A C6A 116.8(4) ?
C8A C7A H7A 121.6 ?
C6A C7A H7A 121.6 ?
C7A C8A C9A 121.4(4) ?
C7A C8A S1A 128.8(3) ?
C9A C8A S1A 109.8(3) ?
N3A C9A C4A 126.0(3) ?
N3A C9A C8A 114.4(3) ?
C4A C9A C8A 119.6(3) ?
C8B S1B C2B 89.43(19) ?
N21B C2B N3B 125.7(4) ?
N21B C2B S1B 119.2(3) ?
N3B C2B S1B 115.1(3) ?
C2B N21B H21B 120.0 ?
C2B N21B H22B 120.0 ?
H21B N21B H22B 120.0 ?
C2B N3B C9B 111.1(3) ?
C2B N3B Pt1 124.8(3) yes
C9B N3B Pt1 124.0(3) yes
C5B C4B C9B 119.7(4) ?
C5B C4B H4B 120.2 ?
C9B C4B H4B 120.2 ?
C4B C5B C6B 119.1(4) ?
C4B C5B H5B 120.4 ?
C6B C5B H5B 120.4 ?
C7B C6B C5B 123.3(4) ?
C7B C6B N61B 117.6(4) ?
C5B C6B N61B 119.1(4) ?
O61B N61B O62B 123.1(4) ?
O61B N61B C6B 118.3(4) ?
O62B N61B C6B 118.6(3) ?
C8B C7B C6B 116.9(4) ?
C8B C7B H7B 121.5 ?
C6B C7B H7B 121.5 ?
C7B C8B C9B 121.5(4) ?
C7B C8B S1B 128.4(3) ?
C9B C8B S1B 110.1(3) ?
N3B C9B C4B 126.2(4) ?
N3B C9B C8B 114.3(3) ?
C4B C9B C8B 119.4(4) ?
O1 C2 N3 125.5(4) ?
O1 C2 H2 117.2 ?
N3 C2 H2 117.2 ?
C2 N3 C4 120.0(4) ?
C2 N3 C5 122.0(4) ?
C4 N3 C5 117.9(4) ?
N3 C4 H41 109.5 ?
N3 C4 H42 109.5 ?
H41 C4 H42 109.5 ?
N3 C4 H43 109.5 ?
H41 C4 H43 109.5 ?
H42 C4 H43 109.5 ?
N3 C5 H51 109.5 ?
N3 C5 H52 109.5 ?
H51 C5 H52 109.5 ?
N3 C5 H53 109.5 ?
H51 C5 H53 109.5 ?
H52 C5 H53 109.5 ?
O6 C7 N8 124.3(5) ?
O6 C7 H7 117.8 ?
N8 C7 H7 117.8 ?
C7 N8 C10 122.4(5) ?
C7 N8 C9 120.4(4) ?
C10 N8 C9 117.3(5) ?
N8 C9 H91 109.5 ?
N8 C9 H92 109.5 ?
H91 C9 H92 109.5 ?
N8 C9 H93 109.5 ?
H91 C9 H93 109.5 ?
H92 C9 H93 109.5 ?
N8 C10 H101 109.5 ?
N8 C10 H102 109.5 ?
H101 C10 H102 109.5 ?
N8 C10 H103 109.5 ?
H101 C10 H103 109.5 ?
H102 C10 H103 109.5 ?
O11 C12 N13 125.4(6) ?
O11 C12 H12 117.3 ?
N13 C12 H12 117.3 ?
C12 N13 C14 119.3(5) ?
C12 N13 C15 123.8(5) ?
C14 N13 C15 116.9(5) ?
N13 C14 H141 109.5 ?
N13 C14 H142 109.5 ?
H141 C14 H142 109.5 ?
N13 C14 H143 109.5 ?
H141 C14 H143 109.5 ?
H142 C14 H143 109.5 ?
N13 C15 H151 109.5 ?
N13 C15 H152 109.5 ?
H151 C15 H152 109.5 ?
N13 C15 H153 109.5 ?
H151 C15 H153 109.5 ?
H152 C15 H153 109.5 ?
O16 C17 N18 126.3(5) ?
O16 C17 H17 116.9 ?
N18 C17 H17 116.9 ?
C17 N18 C19 120.8(5) ?
C17 N18 C20 121.4(6) ?
C19 N18 C20 116.9(6) ?
N18 C19 H191 109.5 ?
N18 C19 H192 109.5 ?
H191 C19 H192 109.5 ?
N18 C19 H193 109.5 ?
H191 C19 H193 109.5 ?
H192 C19 H193 109.5 ?
N18 C20 H201 109.5 ?
N18 C20 H202 109.5 ?
H201 C20 H202 109.5 ?
N18 C20 H203 109.5 ?
H201 C20 H203 109.5 ?
H202 C20 H203 109.5 ?

loop_
_geom_bond_atom_site_label_1
_geom_bond_atom_site_label_2
_geom_bond_site_symmetry_2
_geom_bond_distance
_geom_bond_publ_flag
Pt1 Cl1 . 2.2935(14) yes
Pt1 Cl2 . 2.3031(13) yes
Pt1 N3A . 2.015(3) yes
Pt1 N3B . 2.023(3) yes
S1A C2A . 1.740(4) ?
S1A C8A . 1.742(4) ?
C2A N21A . 1.315(5) ?
C2A N3A . 1.346(5) ?
N21A H21A . .88 ?
N21A H22A . .88 ?
N3A C9A . 1.382(5) ?
C4A C5A . 1.379(5) ?
C4A C9A . 1.385(6) ?
C4A H4A . .95 ?
C5A C6A . 1.393(6) ?
C5A H5A . .95 ?
C6A C7A . 1.387(6) ?
C6A N61A . 1.469(5) ?
N61A O62A . 1.213(5) ?
N61A O61A . 1.226(5) ?
C7A C8A . 1.373(5) ?
C7A H7A . .95 ?
C8A C9A . 1.421(5) ?
S1B C8B . 1.737(4) ?
S1B C2B . 1.749(4) ?
C2B N21B . 1.312(5) ?
C2B N3B . 1.333(5) ?
N21B H21B . .88 ?
N21B H22B . .88 ?
N3B C9B . 1.388(5) ?
C4B C5B . 1.375(6) ?
C4B C9B . 1.396(5) ?
C4B H4B . .95 ?
C5B C6B . 1.389(6) ?
C5B H5B . .95 ?
C6B C7B . 1.388(6) ?
C6B N61B . 1.469(5) ?
N61B O61B . 1.225(5) ?
N61B O62B . 1.232(5) ?
C7B C8B . 1.374(6) ?
C7B H7B . .95 ?
C8B C9B . 1.417(5) ?
O1 C2 . 1.231(5) ?
C2 N3 . 1.305(5) ?
C2 H2 . .95 ?
N3 C4 . 1.442(6) ?
N3 C5 . 1.445(5) ?
C4 H41 . .98 ?
C4 H42 . .98 ?
C4 H43 . .98 ?
C5 H51 . .98 ?
C5 H52 . .98 ?
C5 H53 . .98 ?
O6 C7 . 1.216(6) ?
C7 N8 . 1.331(6) ?
C7 H7 . .95 ?
N8 C10 . 1.435(6) ?
N8 C9 . 1.461(8) ?
C9 H91 . .98 ?
C9 H92 . .98 ?
C9 H93 . .98 ?
C10 H101 . .98 ?
C10 H102 . .98 ?
C10 H103 . .98 ?
O11 C12 . 1.238(8) ?
C12 N13 . 1.310(7) ?
C12 H12 . .95 ?
N13 C14 . 1.429(7) ?
N13 C15 . 1.433(6) ?
C14 H141 . .98 ?
C14 H142 . .98 ?
C14 H143 . .98 ?
C15 H151 . .98 ?
C15 H152 . .98 ?
C15 H153 . .98 ?
O16 C17 . 1.217(7) ?
C17 N18 . 1.316(7) ?
C17 H17 . .95 ?
N18 C19 . 1.414(7) ?
N18 C20 . 1.441(8) ?
C19 H191 . .98 ?
C19 H192 . .98 ?
C19 H193 . .98 ?
C20 H201 . .98 ?
C20 H202 . .98 ?
C20 H203 . .98 ?

loop_
_geom_hbond_atom_site_label_D
_geom_hbond_atom_site_label_H
_geom_hbond_atom_site_label_A
_geom_hbond_site_symmetry_A
_geom_hbond_distance_DH
_geom_hbond_distance_HA
_geom_hbond_distance_DA
_geom_hbond_angle_DHA
_geom_hbond_publ_flag
N21A H21A O1 2_565 .88 1.98 2.778(5) 150 yes
N21A H22A O11 2_565 .88 1.89 2.765(6) 175 yes
N21B H21B O1 2_565 .88 2.00 2.804(5) 151 yes
N21B H22B O6 1_455 .88 1.94 2.794(5) 164 yes
C7A H7A O16 2 .95 2.47 3.212(6) 135 yes
C17 H17 O62B 1_565 .95 2.54 3.455(6) 162 yes
C4 H43 O1 2_675 .98 2.47 3.416(7) 163 yes
C5 H51 O61A 2_655 .98 2.49 3.050(6) 116 yes
C9 H93 O6 . .98 2.37 2.766(6) 104 yes
C14 H141 O11 . .98 2.33 2.738(8) 104 yes
C15 H153 Cl1 2_665 .98 2.75 3.675(5) 158 yes
C20 H203 O62A 1_666 .98 2.43 3.271(7) 144 yes

loop_
_geom_torsion_atom_site_label_1
_geom_torsion_atom_site_label_2
_geom_torsion_atom_site_label_3
_geom_torsion_atom_site_label_4
_geom_torsion
C8A S1A C2A N21A -179.3(4)
C8A S1A C2A N3A .4(3)
N21A C2A N3A C9A -179.9(4)
S1A C2A N3A C9A .4(4)
N21A C2A N3A Pt1 1.7(6)
S1A C2A N3A Pt1 -177.96(18)
Cl1 Pt1 N3A C2A -76.8(3)
Cl2 Pt1 N3A C2A 105.0(3)
Cl1 Pt1 N3A C9A 105.1(3)
Cl2 Pt1 N3A C9A -73.1(3)
C9A C4A C5A C6A .0(6)
C4A C5A C6A C7A .3(6)
C4A C5A C6A N61A -176.6(4)
C7A C6A N61A O62A -10.0(6)
C5A C6A N61A O62A 167.2(4)
C7A C6A N61A O61A 171.2(4)
C5A C6A N61A O61A -11.7(6)
C5A C6A C7A C8A .0(6)
N61A C6A C7A C8A 177.0(3)
C6A C7A C8A C9A -.6(6)
C6A C7A C8A S1A 179.5(3)
C2A S1A C8A C7A 178.8(4)
C2A S1A C8A C9A -1.1(3)
C2A N3A C9A C4A 179.5(4)
Pt1 N3A C9A C4A -2.1(6)
C2A N3A C9A C8A -1.3(5)
Pt1 N3A C9A C8A 177.1(3)
C5A C4A C9A N3A 178.6(4)
C5A C4A C9A C8A -.6(6)
C7A C8A C9A N3A -178.3(3)
S1A C8A C9A N3A 1.6(4)
C7A C8A C9A C4A .9(6)
S1A C8A C9A C4A -179.2(3)
C8B S1B C2B N21B -179.4(4)
C8B S1B C2B N3B .8(3)
N21B C2B N3B C9B 179.9(4)
S1B C2B N3B C9B -.4(4)
N21B C2B N3B Pt1 3.3(6)
S1B C2B N3B Pt1 -176.93(18)
Cl1 Pt1 N3B C2B 69.9(3)
Cl2 Pt1 N3B C2B -111.9(3)
Cl1 Pt1 N3B C9B -106.2(3)
Cl2 Pt1 N3B C9B 71.9(3)
C9B C4B C5B C6B .2(6)
C4B C5B C6B C7B .4(6)
C4B C5B C6B N61B 179.0(4)
C7B C6B N61B O61B -175.9(4)
C5B C6B N61B O61B 5.5(6)
C7B C6B N61B O62B 3.7(6)
C5B C6B N61B O62B -174.9(4)
C5B C6B C7B C8B -.1(6)
N61B C6B C7B C8B -178.7(4)
C6B C7B C8B C9B -.7(6)
C6B C7B C8B S1B 178.8(3)
C2B S1B C8B C7B 179.5(4)
C2B S1B C8B C9B -1.0(3)
C2B N3B C9B C4B 178.9(4)
Pt1 N3B C9B C4B -4.5(6)
C2B N3B C9B C8B -.4(5)
Pt1 N3B C9B C8B 176.2(3)
C5B C4B C9B N3B 179.8(4)
C5B C4B C9B C8B -.9(6)
C7B C8B C9B N3B -179.4(4)
S1B C8B C9B N3B 1.0(4)
C7B C8B C9B C4B 1.2(6)
S1B C8B C9B C4B -178.3(3)
O1 C2 N3 C4 .8(7)
O1 C2 N3 C5 -177.9(5)
O6 C7 N8 C10 178.0(5)
O6 C7 N8 C9 -1.8(8)
O11 C12 N13 C14 3.2(9)
O11 C12 N13 C15 -179.3(5)
O16 C17 N18 C19 -4.7(9)
O16 C17 N18 C20 -173.6(5)
